data_7026384
loop_
_publ_author_name
'Mooney, Aine'
'Corry, Alan J.'
'N\'i Ruairc, Cliodhna'
'Mahgoub, Thamir'
'O'Sullivan, Dermot'
'O'Donovan, Norma'
'Crown, John'
'Varughese, Sunil'
'Draper, Sylvia M.'
'Rai, Dilip K.'
'Kenny, Peter T. M.'

_publ_section_title
;
 Synthesis, characterisation and biological evaluation of
 N-(ferrocenyl)naphthoyl amino acid esters as anticancer agents.
;
_journal_issue 35
_journal_name_full 'Dalton transactions (Cambridge, England : 2003)'
_journal_page_first 8228
_journal_page_last 8239
_journal_paper_doi 10.1039/c0dt00377h
_journal_volume 39
_journal_year 2010
_chemical_formula_moiety 'C22 H18 Fe O2'
_chemical_formula_sum 'C22 H18 Fe O2'
_chemical_formula_weight 370.21
_chemical_name_common methyl-3-ferrocenylnaphthalene-2-carboxylate
_chemical_name_systematic
;
?
;
_space_group_IT_number 14
_symmetry_cell_setting monoclinic
_symmetry_space_group_name_Hall '-P 2ybc'
_symmetry_space_group_name_H-M 'P 1 21/c 1'
_atom_sites_solution_hydrogens geom
_atom_sites_solution_primary direct
_atom_sites_solution_secondary difmap
_audit_creation_method SHELXL-97
_cell_angle_alpha 90.00
_cell_angle_beta 103.111(2)
_cell_angle_gamma 90.00
_cell_formula_units_Z 4
_cell_length_a 13.9797(15)
_cell_length_b 8.7249(9)
_cell_length_c 13.9843(15)
_cell_measurement_reflns_used 7801
_cell_measurement_temperature 273(2)
_cell_measurement_theta_max 49.847
_cell_measurement_theta_min 5.545
_cell_volume 1661.2(3)
_computing_cell_refinement SAINTPLUS
_computing_data_collection SMART
_computing_data_reduction SAINTPLUS
_computing_structure_refinement 'SHELXTL (Sheldrick, 1997)'
_computing_structure_solution 'SHELXTL (Sheldrick, 1990)'
_diffrn_ambient_temperature 273(2)
_diffrn_measured_fraction_theta_full 1.000
_diffrn_measured_fraction_theta_max 1.000
_diffrn_measurement_device_type 'Bruker, APEX, CCD Area Detector'
_diffrn_measurement_method SMART
_diffrn_radiation_monochromator graphite
_diffrn_radiation_source 'fine-focus sealed tube'
_diffrn_radiation_type MoK\a
_diffrn_radiation_wavelength 0.71073
_diffrn_reflns_av_R_equivalents 0.0274
_diffrn_reflns_av_sigmaI/netI 0.0212
_diffrn_reflns_limit_h_max 16
_diffrn_reflns_limit_h_min -16
_diffrn_reflns_limit_k_max 10
_diffrn_reflns_limit_k_min -10
_diffrn_reflns_limit_l_max 16
_diffrn_reflns_limit_l_min -16
_diffrn_reflns_number 17252
_diffrn_reflns_theta_full 24.98
_diffrn_reflns_theta_max 24.98
_diffrn_reflns_theta_min 2.77
_exptl_absorpt_coefficient_mu 0.920
_exptl_absorpt_correction_T_max 0.8898
_exptl_absorpt_correction_T_min 0.8027
_exptl_absorpt_correction_type empirical
_exptl_absorpt_process_details 'SADABS; Sheldrick, 1997'
_exptl_crystal_colour red
_exptl_crystal_density_diffrn 1.480
_exptl_crystal_density_method 'not measured'
_exptl_crystal_description blocks
_exptl_crystal_F_000 768
_exptl_crystal_size_max 0.25
_exptl_crystal_size_mid 0.18
_exptl_crystal_size_min 0.13
_refine_diff_density_max 0.246
_refine_diff_density_min -0.235
_refine_diff_density_rms 0.049
_refine_ls_extinction_method none
_refine_ls_goodness_of_fit_ref 1.018
_refine_ls_hydrogen_treatment constr
_refine_ls_matrix_type full
_refine_ls_number_parameters 227
_refine_ls_number_reflns 2927
_refine_ls_number_restraints 0
_refine_ls_restrained_S_all 1.018
_refine_ls_R_factor_all 0.0314
_refine_ls_R_factor_gt 0.0285
_refine_ls_shift/su_max 0.001
_refine_ls_shift/su_mean 0.000
_refine_ls_structure_factor_coef Fsqd
_refine_ls_weighting_details 'calc w=1/[\s^2^(Fo^2^)+(0.0559P)^2^+0.3704P] where P=(Fo^2^+2Fc^2^)/3'
_refine_ls_weighting_scheme calc
_refine_ls_wR_factor_gt 0.0796
_refine_ls_wR_factor_ref 0.0819
_reflns_number_gt 2673
_reflns_number_total 2927
_reflns_threshold_expression >2sigma(I)
_cod_data_source_file c0dt00377h.txt
_cod_data_source_block am3FcOM
_cod_depositor_comments
;
The following automatic conversions were performed:

'_symmetry_cell_setting' value 'Monoclinic' changed to 'monoclinic'
according to /home/saulius/struct/CIF-dictionaries/cif_core.dic
dictionary named 'cif_core.dic' version 2.4.2 from 2011-04-26.

Automatic conversion script
Id: cif_fix_values 1891 2012-01-12 08:04:46Z andrius 
;
_cod_original_sg_symbol_H-M P2(1)/c
_cod_database_code 7026384

loop_
_symmetry_equiv_pos_as_xyz
'x, y, z'
'-x, y+1/2, -z+1/2'
'-x, -y, -z'
'x, -y-1/2, z-1/2'

loop_
_atom_site_label
_atom_site_type_symbol
_atom_site_fract_x
_atom_site_fract_y
_atom_site_fract_z
_atom_site_U_iso_or_equiv
_atom_site_adp_type
_atom_site_occupancy
_atom_site_symmetry_multiplicity
_atom_site_calc_flag
_atom_site_refinement_flags
Fe2 Fe 0.368212(17) 0.17459(3) 0.353977(16) 0.03314(11) Uani 1 1 d .
O24 O 0.10268(11) 0.09366(15) 0.12108(10) 0.0523(3) Uani 1 1 d .
O25 O 0.06344(11) 0.19947(16) 0.25251(11) 0.0523(4) Uani 1 1 d .
C1 C 0.48500(17) 0.0348(3) 0.35314(17) 0.0616(6) Uani 1 1 d .
H1A H 0.5498 0.0413 0.3981 0.074 Uiso 1 1 d R
C2 C 0.04691(18) -0.0417(2) 0.13413(18) 0.0651(6) Uani 1 1 d .
H2A H 0.0576 -0.1203 0.0897 0.098 Uiso 1 1 calc R
H2B H -0.0217 -0.0167 0.1209 0.098 Uiso 1 1 calc R
H2C H 0.0679 -0.0777 0.2005 0.098 Uiso 1 1 calc R
C3 C 0.45553(16) 0.1130(3) 0.26236(16) 0.0553(5) Uani 1 1 d .
H3A H 0.4962 0.1817 0.2328 0.066 Uiso 1 1 d R
C4 C 0.26969(15) 0.7552(2) 0.06921(14) 0.0472(5) Uani 1 1 d .
H4A H 0.3193 0.8081 0.1120 0.057 Uiso 1 1 calc R
C5 C 0.32854(14) 0.2491(2) 0.47825(12) 0.0416(4) Uani 1 1 d .
H5A H 0.3266 0.1864 0.5359 0.050 Uiso 1 1 d R
C6 C 0.32614(17) -0.0296(2) 0.28687(14) 0.0495(5) Uani 1 1 d .
H6A H 0.2609 -0.0763 0.2777 0.059 Uiso 1 1 d R
C7 C 0.15978(16) 0.7301(2) -0.08972(14) 0.0497(5) Uani 1 1 d .
H7A H 0.1353 0.7688 -0.1525 0.060 Uiso 1 1 calc R
C8 C 0.12401(14) 0.5962(2) -0.06224(13) 0.0439(4) Uani 1 1 d .
H8A H 0.0764 0.5427 -0.1071 0.053 Uiso 1 1 calc R
C10 C 0.23402(18) 0.8104(2) -0.02312(16) 0.0529(5) Uani 1 1 d .
H10A H 0.2587 0.9014 -0.0424 0.064 Uiso 1 1 calc R
C11 C 0.35673(16) 0.0715(2) 0.22156(14) 0.0477(5) Uani 1 1 d .
H11A H 0.3166 0.1074 0.1588 0.057 Uiso 1 1 d R
C12 C 0.26631(13) 0.55819(19) 0.19611(13) 0.0370(4) Uani 1 1 d .
H12A H 0.3144 0.6126 0.2399 0.044 Uiso 1 1 calc R
C13 C 0.4054(2) -0.0520(2) 0.36812(16) 0.0581(6) Uani 1 1 d .
H13A H 0.4049 -0.1166 0.4253 0.070 Uiso 1 1 d R
C14 C 0.10401(13) 0.2066(2) 0.18577(13) 0.0384(4) Uani 1 1 d .
C15 C 0.23267(12) 0.42398(18) 0.22797(12) 0.0323(4) Uani 1 1 d .
C16 C 0.23205(13) 0.61817(19) 0.10075(13) 0.0364(4) Uani 1 1 d .
C17 C 0.12303(12) 0.4000(2) 0.06648(13) 0.0370(4) Uani 1 1 d .
H17A H 0.0753 0.3446 0.0230 0.044 Uiso 1 1 calc R
C19 C 0.15618(13) 0.34503(19) 0.15978(13) 0.0347(4) Uani 1 1 d .
C20 C 0.38367(13) 0.4051(2) 0.37064(13) 0.0392(4) Uani 1 1 d .
H20A H 0.4265 0.4703 0.3413 0.047 Uiso 1 1 d R
C21 C 0.28336(12) 0.36672(19) 0.32647(12) 0.0333(4) Uani 1 1 d .
C22 C 0.41031(15) 0.3321(2) 0.46342(14) 0.0432(4) Uani 1 1 d .
H22A H 0.4748 0.3376 0.5090 0.052 Uiso 1 1 d R
C23 C 0.15832(12) 0.53720(19) 0.03358(12) 0.0361(4) Uani 1 1 d .
C28 C 0.25012(13) 0.2702(2) 0.39513(12) 0.0371(4) Uani 1 1 d .
H28D H 0.1846 0.2244 0.3857 0.044 Uiso 1 1 d R

loop_
_atom_site_aniso_label
_atom_site_aniso_U_11
_atom_site_aniso_U_22
_atom_site_aniso_U_33
_atom_site_aniso_U_23
_atom_site_aniso_U_13
_atom_site_aniso_U_12
Fe2 0.03728(17) 0.03257(17) 0.02990(16) -0.00125(9) 0.00833(11) 0.00213(9)
O24 0.0637(8) 0.0374(7) 0.0561(8) -0.0056(6) 0.0144(7) -0.0141(6)
O25 0.0506(8) 0.0571(8) 0.0523(8) 0.0018(6) 0.0180(7) -0.0132(6)
C1 0.0539(12) 0.0677(14) 0.0604(13) -0.0085(11) 0.0073(10) 0.0257(11)
C2 0.0757(15) 0.0421(11) 0.0722(15) -0.0013(10) 0.0057(12) -0.0233(11)
C3 0.0594(13) 0.0559(12) 0.0597(13) -0.0068(10) 0.0329(11) 0.0085(10)
C4 0.0605(12) 0.0339(10) 0.0479(11) -0.0007(8) 0.0138(9) -0.0050(9)
C5 0.0555(11) 0.0414(10) 0.0294(8) -0.0025(7) 0.0131(8) 0.0031(8)
C6 0.0672(13) 0.0347(9) 0.0484(11) -0.0102(8) 0.0165(10) -0.0011(9)
C7 0.0581(12) 0.0514(12) 0.0410(10) 0.0123(9) 0.0142(9) 0.0109(9)
C8 0.0441(10) 0.0479(11) 0.0399(10) 0.0026(8) 0.0096(8) 0.0078(8)
C10 0.0730(14) 0.0368(10) 0.0541(12) 0.0099(9) 0.0250(11) 0.0020(9)
C11 0.0657(12) 0.0438(10) 0.0349(9) -0.0051(8) 0.0140(9) 0.0112(9)
C12 0.0419(9) 0.0311(9) 0.0369(9) -0.0040(7) 0.0070(7) -0.0028(7)
C13 0.0890(16) 0.0397(11) 0.0465(12) 0.0044(9) 0.0174(11) 0.0203(11)
C14 0.0331(9) 0.0383(9) 0.0405(10) 0.0021(7) 0.0020(8) -0.0025(7)
C15 0.0361(8) 0.0284(8) 0.0337(8) -0.0028(6) 0.0104(7) 0.0021(6)
C16 0.0440(9) 0.0291(8) 0.0381(9) -0.0004(7) 0.0134(7) 0.0039(7)
C17 0.0332(8) 0.0382(9) 0.0388(9) -0.0029(7) 0.0066(7) -0.0015(7)
C19 0.0324(8) 0.0324(9) 0.0401(9) 0.0000(7) 0.0100(7) 0.0019(7)
C20 0.0430(9) 0.0344(9) 0.0393(10) -0.0043(7) 0.0074(8) -0.0071(7)
C21 0.0386(9) 0.0281(8) 0.0341(9) -0.0046(7) 0.0101(7) 0.0002(7)
C22 0.0495(11) 0.0412(10) 0.0347(10) -0.0073(7) 0.0010(8) -0.0020(8)
C23 0.0358(9) 0.0372(9) 0.0370(9) 0.0002(7) 0.0120(7) 0.0056(7)
C28 0.0411(9) 0.0370(9) 0.0358(9) -0.0021(7) 0.0143(7) 0.0009(7)

loop_
_atom_type_symbol
_atom_type_description
_atom_type_scat_dispersion_real
_atom_type_scat_dispersion_imag
_atom_type_scat_source
C C 0.0033 0.0016 'International Tables Vol C Tables 4.2.6.8 and 6.1.1.4'
H H 0.0000 0.0000 'International Tables Vol C Tables 4.2.6.8 and 6.1.1.4'
Fe Fe 0.3463 0.8444 'International Tables Vol C Tables 4.2.6.8 and 6.1.1.4'
O O 0.0106 0.0060 'International Tables Vol C Tables 4.2.6.8 and 6.1.1.4'

loop_
_geom_angle_atom_site_label_1
_geom_angle_atom_site_label_2
_geom_angle_atom_site_label_3
_geom_angle
C20 Fe2 C11 121.83(8)
C20 Fe2 C3 105.72(9)
C11 Fe2 C3 40.79(9)
C20 Fe2 C6 158.61(8)
C11 Fe2 C6 40.38(8)
C3 Fe2 C6 68.30(9)
C20 Fe2 C21 41.37(7)
C11 Fe2 C21 105.64(7)
C3 Fe2 C21 120.36(8)
C6 Fe2 C21 122.49(8)
C20 Fe2 C1 121.89(9)
C11 Fe2 C1 68.16(9)
C3 Fe2 C1 40.74(9)
C6 Fe2 C1 67.82(10)
C21 Fe2 C1 157.28(9)
C20 Fe2 C22 40.74(7)
C11 Fe2 C22 158.56(8)
C3 Fe2 C22 122.57(9)
C6 Fe2 C22 159.71(8)
C21 Fe2 C22 69.18(7)
C1 Fe2 C22 108.16(9)
C20 Fe2 C13 158.35(10)
C11 Fe2 C13 68.01(8)
C3 Fe2 C13 68.21(9)
C6 Fe2 C13 40.43(9)
C21 Fe2 C13 159.81(9)
C1 Fe2 C13 40.12(10)
C22 Fe2 C13 123.71(8)
C20 Fe2 C28 68.61(7)
C11 Fe2 C28 122.35(8)
C3 Fe2 C28 157.49(8)
C6 Fe2 C28 108.62(8)
C21 Fe2 C28 41.03(7)
C1 Fe2 C28 160.66(9)
C22 Fe2 C28 68.18(8)
C13 Fe2 C28 124.88(9)
C20 Fe2 C5 68.28(7)
C11 Fe2 C5 159.06(8)
C3 Fe2 C5 159.50(9)
C6 Fe2 C5 124.30(8)
C21 Fe2 C5 68.95(7)
C1 Fe2 C5 124.49(9)
C22 Fe2 C5 40.28(8)
C13 Fe2 C5 109.73(8)
C28 Fe2 C5 40.53(7)
C14 O24 C2 116.20(16)
C13 C1 C3 108.35(19)
C13 C1 Fe2 70.04(12)
C3 C1 Fe2 69.33(11)
C13 C1 H1A 125.8
C3 C1 H1A 125.8
Fe2 C1 H1A 125.9
O24 C2 H2A 109.5
O24 C2 H2B 109.5
H2A C2 H2B 109.5
O24 C2 H2C 109.5
H2A C2 H2C 109.5
H2B C2 H2C 109.5
C11 C3 C1 107.3(2)
C11 C3 Fe2 69.59(11)
C1 C3 Fe2 69.93(12)
C11 C3 H3A 126.3
C1 C3 H3A 126.4
Fe2 C3 H3A 126.4
C10 C4 C16 120.77(18)
C10 C4 H4A 119.6
C16 C4 H4A 119.6
C22 C5 C28 108.38(16)
C22 C5 Fe2 69.68(10)
C28 C5 Fe2 69.70(10)
C22 C5 H5A 125.7
C28 C5 H5A 125.9
Fe2 C5 H5A 125.8
C11 C6 C13 108.1(2)
C11 C6 Fe2 69.61(11)
C13 C6 Fe2 69.99(11)
C11 C6 H6A 126.0
C13 C6 H6A 125.9
Fe2 C6 H6A 125.9
C8 C7 C10 120.13(18)
C8 C7 H7A 119.9
C10 C7 H7A 119.9
C7 C8 C23 120.86(18)
C7 C8 H8A 119.6
C23 C8 H8A 119.6
C4 C10 C7 120.37(18)
C4 C10 H10A 119.8
C7 C10 H10A 119.8
C6 C11 C3 108.15(19)
C6 C11 Fe2 70.01(11)
C3 C11 Fe2 69.61(11)
C6 C11 H11A 125.9
C3 C11 H11A 125.9
Fe2 C11 H11A 125.9
C15 C12 C16 123.70(16)
C15 C12 H12A 118.1
C16 C12 H12A 118.1
C1 C13 C6 108.10(19)
C1 C13 Fe2 69.85(12)
C6 C13 Fe2 69.59(11)
C1 C13 H13A 126.0
C6 C13 H13A 125.9
Fe2 C13 H13A 125.9
O25 C14 O24 123.55(16)
O25 C14 C19 125.00(17)
O24 C14 C19 111.32(15)
C12 C15 C19 116.84(15)
C12 C15 C21 117.46(15)
C19 C15 C21 125.51(15)
C12 C16 C23 118.80(16)
C12 C16 C4 122.47(16)
C23 C16 C4 118.72(16)
C19 C17 C23 122.69(16)
C19 C17 H17A 118.7
C23 C17 H17A 118.7
C17 C19 C15 120.33(16)
C17 C19 C14 115.82(16)
C15 C19 C14 123.75(15)
C22 C20 C21 108.46(16)
C22 C20 Fe2 70.05(10)
C21 C20 Fe2 69.62(10)
C22 C20 H20A 125.8
C21 C20 H20A 125.7
Fe2 C20 H20A 125.8
C28 C21 C20 106.40(15)
C28 C21 C15 131.35(15)
C20 C21 C15 122.25(15)
C28 C21 Fe2 69.72(10)
C20 C21 Fe2 69.00(10)
C15 C21 Fe2 125.88(11)
C5 C22 C20 108.21(16)
C5 C22 Fe2 70.04(10)
C20 C22 Fe2 69.22(10)
C5 C22 H22A 126.0
C20 C22 H22A 125.8
Fe2 C22 H22A 125.9
C17 C23 C8 123.31(16)
C17 C23 C16 117.57(15)
C8 C23 C16 119.12(16)
C5 C28 C21 108.55(16)
C5 C28 Fe2 69.77(10)
C21 C28 Fe2 69.25(9)
C5 C28 H28D 125.7
C21 C28 H28D 125.8
Fe2 C28 H28D 125.8

loop_
_geom_bond_atom_site_label_1
_geom_bond_atom_site_label_2
_geom_bond_distance
Fe2 C20 2.0308(18)
Fe2 C11 2.0320(18)
Fe2 C3 2.0322(19)
Fe2 C6 2.0372(19)
Fe2 C21 2.0391(17)
Fe2 C1 2.040(2)
Fe2 C22 2.0417(18)
Fe2 C13 2.042(2)
Fe2 C28 2.0454(17)
Fe2 C5 2.0465(17)
O24 C14 1.335(2)
O24 C2 1.449(2)
O25 C14 1.199(2)
C1 C13 1.400(4)
C1 C3 1.417(3)
C1 H1A 0.9799
C2 H2A 0.9600
C2 H2B 0.9600
C2 H2C 0.9600
C3 C11 1.416(3)
C3 H3A 0.9800
C4 C10 1.362(3)
C4 C16 1.416(3)
C4 H4A 0.9300
C5 C22 1.407(3)
C5 C28 1.417(3)
C5 H5A 0.9799
C6 C11 1.404(3)
C6 C13 1.410(3)
C6 H6A 0.9800
C7 C8 1.360(3)
C7 C10 1.413(3)
C7 H7A 0.9300
C8 C23 1.414(2)
C8 H8A 0.9300
C10 H10A 0.9300
C11 H11A 0.9800
C12 C15 1.373(2)
C12 C16 1.411(2)
C12 H12A 0.9300
C13 H13A 0.9800
C14 C19 1.497(2)
C15 C19 1.437(2)
C15 C21 1.485(2)
C16 C23 1.416(2)
C17 C19 1.368(2)
C17 C23 1.411(2)
C17 H17A 0.9300
C20 C22 1.417(3)
C20 C21 1.438(2)
C20 H20A 0.9800
C21 C28 1.431(2)
C22 H22A 0.9800
C28 H28D 0.9799
